data_7201789
loop_
_publ_author_name
'Wermester, Nicolas'
'Lambert, Olivier'
'Coquerel, G\'erard'

_publ_section_title
;
 Preferential crystallization (AS3PC mode) of modafinic acid: an
 example of productivity enhancement by addition of a non-chiral base
;
_journal_issue 6
_journal_name_full CrystEngComm
_journal_page_first 724
_journal_paper_doi 10.1039/b715975g
_journal_volume 10
_journal_year 2008
_chemical_formula_moiety 'C15 H13 O3 S, C6 H16 N O3, H2 O'
_chemical_formula_sum 'C21 H29 N O7 S'
_chemical_formula_weight 439.51
_chemical_name_systematic
;
?
;
_space_group_IT_number 19
_symmetry_cell_setting orthorhombic
_symmetry_space_group_name_Hall 'P 2ac 2ab'
_symmetry_space_group_name_H-M 'P 21 21 21'
_atom_sites_solution_hydrogens geom
_atom_sites_solution_primary direct
_atom_sites_solution_secondary difmap
_audit_creation_method SHELXL-97
_cell_angle_alpha 90.00
_cell_angle_beta 90.00
_cell_angle_gamma 90.00
_cell_formula_units_Z 4
_cell_length_a 5.4997(4)
_cell_length_b 13.5883(9)
_cell_length_c 30.125(2)
_cell_measurement_reflns_used 0
_cell_measurement_temperature 293(2)
_cell_measurement_theta_max 0
_cell_measurement_theta_min 0
_cell_volume 2251.3(3)
_computing_molecular_graphics 'Ortep-3 for Windows (Farrugia, 1997)'
_computing_publication_material 'WinGX publication routines (Farrugia, 1999)'
_computing_structure_refinement 'SHELXL-97 (Sheldrick, 1997)'
_computing_structure_solution 'SHELXS-86 (Sheldrick, 1986)'
_diffrn_ambient_temperature 293(2)
_diffrn_measured_fraction_theta_full 0.998
_diffrn_measured_fraction_theta_max 0.998
_diffrn_radiation_monochromator graphite
_diffrn_radiation_source 'fine-focus sealed tube'
_diffrn_radiation_type MoK\a
_diffrn_radiation_wavelength 0.71073
_diffrn_reflns_av_R_equivalents 0.0620
_diffrn_reflns_av_sigmaI/netI 0.0943
_diffrn_reflns_limit_h_max 6
_diffrn_reflns_limit_h_min -6
_diffrn_reflns_limit_k_max 16
_diffrn_reflns_limit_k_min -16
_diffrn_reflns_limit_l_max 37
_diffrn_reflns_limit_l_min -37
_diffrn_reflns_number 18106
_diffrn_reflns_theta_full 26.40
_diffrn_reflns_theta_max 26.40
_diffrn_reflns_theta_min 1.35
_exptl_absorpt_coefficient_mu 0.185
_exptl_absorpt_correction_type none
_exptl_crystal_colour colourless
_exptl_crystal_density_diffrn 1.297
_exptl_crystal_density_method 'not measured'
_exptl_crystal_description prism
_exptl_crystal_F_000 936
_exptl_crystal_size_max 0.7
_exptl_crystal_size_mid 0.03
_exptl_crystal_size_min 0.03
_refine_diff_density_max 0.323
_refine_diff_density_min -0.176
_refine_diff_density_rms 0.049
_refine_ls_abs_structure_details 'Flack H D (1983), Acta Cryst. A39, 876-881'
_refine_ls_abs_structure_Flack 0.06(13)
_refine_ls_extinction_method none
_refine_ls_goodness_of_fit_ref 0.877
_refine_ls_hydrogen_treatment mixed
_refine_ls_matrix_type full
_refine_ls_number_parameters 274
_refine_ls_number_reflns 4593
_refine_ls_number_restraints 0
_refine_ls_restrained_S_all 0.877
_refine_ls_R_factor_all 0.0899
_refine_ls_R_factor_gt 0.0480
_refine_ls_shift/su_max 0.000
_refine_ls_shift/su_mean 0.000
_refine_ls_structure_factor_coef Fsqd
_refine_ls_weighting_details 'calc w=1/[\s^2^(Fo^2^)+(0.0558P)^2^+0.0000P] where P=(Fo^2^+2Fc^2^)/3'
_refine_ls_weighting_scheme calc
_refine_ls_wR_factor_gt 0.1019
_refine_ls_wR_factor_ref 0.1298
_reflns_number_gt 2672
_reflns_number_total 4593
_reflns_threshold_expression >2sigma(I)
_cod_data_source_file b715975g.txt
_cod_data_source_block conv016m
_cod_database_code 7201789

loop_
_symmetry_equiv_pos_as_xyz
'x, y, z'
'-x+1/2, -y, z+1/2'
'-x, y+1/2, -z+1/2'
'x+1/2, -y+1/2, -z'

loop_
_atom_site_label
_atom_site_type_symbol
_atom_site_fract_x
_atom_site_fract_y
_atom_site_fract_z
_atom_site_U_iso_or_equiv
_atom_site_adp_type
_atom_site_occupancy
_atom_site_symmetry_multiplicity
_atom_site_calc_flag
_atom_site_refinement_flags
_atom_site_disorder_assembly
_atom_site_disorder_group
C1 C 0.4587(7) 0.9786(3) 0.07259(11) 0.0394(9) Uani 1 1 d . . .
H1 H 0.3177 0.9990 0.0902 0.047 Uiso 1 1 calc R . .
C2 C 0.4570(8) 0.8672(3) 0.06997(13) 0.0478(11) Uani 1 1 d . . .
C3 C 0.2827(10) 0.8156(4) 0.09194(17) 0.0812(16) Uani 1 1 d . . .
H3 H 0.1628 0.8489 0.1077 0.097 Uiso 1 1 calc R . .
C4 C 0.2827(14) 0.7128(5) 0.0909(2) 0.116(2) Uani 1 1 d . . .
H4A H 0.1613 0.6787 0.1059 0.139 Uiso 1 1 calc R . .
C5 C 0.4530(15) 0.6622(4) 0.0689(2) 0.096(2) Uani 1 1 d . . .
H5A H 0.4518 0.5937 0.0689 0.115 Uiso 1 1 calc R . .
C6 C 0.6254(14) 0.7119(4) 0.04685(19) 0.104(2) Uani 1 1 d . . .
H6A H 0.7443 0.6782 0.0310 0.125 Uiso 1 1 calc R . .
C7 C 0.6252(12) 0.8145(4) 0.04774(17) 0.0879(19) Uani 1 1 d . . .
H7 H 0.7462 0.8479 0.0323 0.105 Uiso 1 1 calc R . .
C8 C 0.4524(7) 1.0354(3) 0.02941(12) 0.0397(9) Uani 1 1 d . . .
C9 C 0.6294(9) 1.0273(3) -0.00206(13) 0.0606(13) Uani 1 1 d . . .
H9 H 0.7580 0.9840 0.0024 0.073 Uiso 1 1 calc R . .
C10 C 0.6202(10) 1.0824(3) -0.04034(14) 0.0696(15) Uani 1 1 d . . .
H10 H 0.7438 1.0773 -0.0613 0.084 Uiso 1 1 calc R . .
C11 C 0.4297(11) 1.1444(3) -0.04749(16) 0.0723(15) Uani 1 1 d . . .
H11 H 0.4197 1.1800 -0.0738 0.087 Uiso 1 1 calc R . .
C12 C 0.2542(11) 1.1539(4) -0.01598(19) 0.0874(16) Uani 1 1 d . . .
H12 H 0.1263 1.1977 -0.0203 0.105 Uiso 1 1 calc R . .
C13 C 0.2653(10) 1.0995(3) 0.02192(16) 0.0693(13) Uani 1 1 d . . .
H13 H 0.1434 1.1062 0.0431 0.083 Uiso 1 1 calc R . .
C14 C 0.6488(7) 1.1363(3) 0.11650(13) 0.0440(10) Uani 1 1 d . . .
H14A H 0.6271 1.1729 0.0891 0.053 Uiso 1 1 calc R . .
H14B H 0.4946 1.1357 0.1321 0.053 Uiso 1 1 calc R . .
C15 C 0.8415(8) 1.1875(3) 0.14531(14) 0.0438(10) Uani 1 1 d . . .
C16 C 0.3469(8) -0.0101(3) 0.25774(14) 0.0607(12) Uani 1 1 d . . .
H16A H 0.3199 -0.0660 0.2771 0.073 Uiso 1 1 calc R . .
H16B H 0.5205 -0.0036 0.2529 0.073 Uiso 1 1 calc R . .
C17 C 0.2197(9) -0.0267(3) 0.21393(14) 0.0624(12) Uani 1 1 d . . .
H17A H 0.2743 0.0209 0.1921 0.075 Uiso 1 1 calc R . .
H17B H 0.2533 -0.0923 0.2028 0.075 Uiso 1 1 calc R . .
C18 C 0.3411(8) 0.1720(3) 0.25722(16) 0.0647(13) Uani 1 1 d . . .
H18A H 0.3488 0.1610 0.2254 0.078 Uiso 1 1 calc R . .
H18B H 0.5045 0.1859 0.2676 0.078 Uiso 1 1 calc R . .
C19 C 0.1811(8) 0.2593(3) 0.26642(16) 0.0625(13) Uani 1 1 d . . .
H19A H 0.1999 0.2794 0.2971 0.075 Uiso 1 1 calc R . .
H19B H 0.2292 0.3139 0.2476 0.075 Uiso 1 1 calc R . .
C20 C 0.2902(8) 0.0831(3) 0.32836(13) 0.0570(12) Uani 1 1 d . . .
H20A H 0.2508 0.1481 0.3395 0.068 Uiso 1 1 calc R . .
H20B H 0.4608 0.0710 0.3344 0.068 Uiso 1 1 calc R . .
C21 C 0.1399(8) 0.0081(3) 0.35276(14) 0.0602(12) Uani 1 1 d . . .
H21A H 0.1988 -0.0577 0.3464 0.072 Uiso 1 1 calc R . .
H21B H 0.1510 0.0190 0.3845 0.072 Uiso 1 1 calc R . .
N1 N 0.2507(6) 0.0815(2) 0.27920(9) 0.0417(7) Uani 1 1 d . . .
H1A H 0.0868 0.0807 0.2750 0.050 Uiso 1 1 calc R . .
O1 O 0.7237(6) 0.95722(19) 0.14647(9) 0.0622(8) Uani 1 1 d . . .
O2 O 1.0550(5) 1.1618(2) 0.13981(10) 0.0609(8) Uani 1 1 d . . .
O3 O 0.7669(6) 1.2525(2) 0.17122(9) 0.0616(8) Uani 1 1 d . . .
O4 O -0.0315(5) -0.0151(2) 0.22236(8) 0.0593(8) Uani 1 1 d . . .
H4 H -0.1054 -0.0125 0.1987 0.089 Uiso 1 1 calc R . .
O5 O -0.0670(5) 0.2347(2) 0.25804(9) 0.0603(8) Uani 1 1 d . . .
H5 H -0.0927 0.2362 0.2312 0.090 Uiso 1 1 calc R . .
O6 O -0.1036(5) 0.0181(2) 0.33852(10) 0.0596(8) Uani 1 1 d . . .
H6 H -0.1796 -0.0319 0.3448 0.089 Uiso 1 1 calc R . .
O7 O 0.3245(5) 0.3387(2) 0.15312(11) 0.0749(10) Uani 1 1 d . . .
S1 S 0.73650(18) 1.01321(6) 0.10385(3) 0.0406(2) Uani 1 1 d . . .

loop_
_atom_site_aniso_label
_atom_site_aniso_U_11
_atom_site_aniso_U_22
_atom_site_aniso_U_33
_atom_site_aniso_U_23
_atom_site_aniso_U_13
_atom_site_aniso_U_12
C1 0.025(2) 0.050(2) 0.044(2) -0.0089(19) -0.0025(16) -0.0077(19)
C2 0.049(3) 0.052(3) 0.042(2) 0.003(2) -0.008(2) -0.010(2)
C3 0.063(4) 0.075(3) 0.105(4) 0.027(3) 0.005(3) -0.006(3)
C4 0.093(5) 0.079(4) 0.176(7) 0.060(4) -0.018(5) -0.035(4)
C5 0.130(6) 0.049(3) 0.108(5) 0.007(3) -0.068(5) -0.009(4)
C6 0.159(7) 0.055(4) 0.098(5) -0.006(3) 0.015(5) -0.010(4)
C7 0.124(5) 0.048(3) 0.091(4) -0.008(3) 0.037(4) -0.010(3)
C8 0.037(2) 0.045(2) 0.038(2) -0.0010(18) -0.0046(18) -0.0041(19)
C9 0.069(3) 0.072(3) 0.041(2) 0.006(2) 0.002(2) 0.029(3)
C10 0.091(4) 0.078(3) 0.040(3) -0.002(2) 0.011(3) 0.023(3)
C11 0.100(5) 0.067(3) 0.050(3) 0.009(3) -0.010(3) 0.011(3)
C12 0.068(4) 0.095(4) 0.099(4) 0.039(3) 0.006(4) 0.022(4)
C13 0.054(3) 0.076(3) 0.079(3) 0.020(3) 0.010(3) 0.017(3)
C14 0.034(2) 0.047(2) 0.051(3) -0.0014(19) 0.0011(19) -0.0033(18)
C15 0.040(3) 0.041(2) 0.050(3) 0.008(2) -0.008(2) -0.009(2)
C16 0.048(3) 0.065(3) 0.068(3) -0.011(3) -0.002(2) 0.016(2)
C17 0.069(3) 0.061(3) 0.057(3) -0.009(2) 0.012(3) -0.001(3)
C18 0.046(3) 0.061(3) 0.088(3) 0.015(3) 0.006(3) -0.008(2)
C19 0.066(4) 0.042(3) 0.079(3) 0.001(2) -0.011(3) -0.005(2)
C20 0.042(3) 0.075(3) 0.054(3) -0.002(2) -0.007(2) -0.006(2)
C21 0.059(3) 0.064(3) 0.057(3) 0.011(2) 0.002(2) 0.000(3)
N1 0.0261(16) 0.0459(18) 0.053(2) 0.0007(14) 0.0018(18) -0.0024(19)
O1 0.074(2) 0.0597(18) 0.0531(16) 0.0120(14) -0.0194(18) -0.0140(17)
O2 0.0311(17) 0.074(2) 0.078(2) -0.0073(17) -0.0046(16) -0.0112(16)
O3 0.0561(19) 0.0569(18) 0.0718(19) -0.0187(15) -0.0180(18) 0.0032(18)
O4 0.0562(19) 0.073(2) 0.0483(16) -0.0062(17) -0.0074(14) -0.0066(18)
O5 0.0524(19) 0.0607(19) 0.068(2) -0.0031(18) 0.0004(17) 0.0036(16)
O6 0.0423(17) 0.0577(18) 0.079(2) 0.0074(17) 0.0065(16) 0.0023(15)
O7 0.054(2) 0.0463(18) 0.124(3) -0.0061(18) -0.0138(19) -0.0011(15)
S1 0.0337(5) 0.0473(5) 0.0408(5) -0.0009(5) -0.0029(5) -0.0032(5)

loop_
_atom_type_symbol
_atom_type_description
_atom_type_scat_dispersion_real
_atom_type_scat_dispersion_imag
_atom_type_scat_source
C C 0.0033 0.0016 'International Tables Vol C Tables 4.2.6.8 and 6.1.1.4'
H H 0.0000 0.0000 'International Tables Vol C Tables 4.2.6.8 and 6.1.1.4'
O O 0.0106 0.0060 'International Tables Vol C Tables 4.2.6.8 and 6.1.1.4'
S S 0.1246 0.1234 'International Tables Vol C Tables 4.2.6.8 and 6.1.1.4'
N N 0.0061 0.0033 'International Tables Vol C Tables 4.2.6.8 and 6.1.1.4'

loop_
_geom_angle_atom_site_label_1
_geom_angle_atom_site_label_2
_geom_angle_atom_site_label_3
_geom_angle
_geom_angle_site_symmetry_1
_geom_angle_site_symmetry_3
_geom_angle_publ_flag
C8 C1 C2 117.6(3) . . ?
C8 C1 S1 109.0(2) . . ?
C2 C1 S1 106.5(3) . . ?
C8 C1 H1 107.7 . . ?
C2 C1 H1 107.7 . . ?
S1 C1 H1 107.7 . . ?
C7 C2 C3 116.8(4) . . ?
C7 C2 C1 123.5(4) . . ?
C3 C2 C1 119.6(4) . . ?
C2 C3 C4 120.3(6) . . ?
C2 C3 H3 119.8 . . ?
C4 C3 H3 119.8 . . ?
C5 C4 C3 121.7(6) . . ?
C5 C4 H4A 119.2 . . ?
C3 C4 H4A 119.2 . . ?
C4 C5 C6 118.8(6) . . ?
C4 C5 H5A 120.6 . . ?
C6 C5 H5A 120.6 . . ?
C5 C6 C7 119.6(6) . . ?
C5 C6 H6A 120.2 . . ?
C7 C6 H6A 120.2 . . ?
C2 C7 C6 122.8(6) . . ?
C2 C7 H7 118.6 . . ?
C6 C7 H7 118.6 . . ?
C9 C8 C13 118.3(4) . . ?
C9 C8 C1 122.7(4) . . ?
C13 C8 C1 118.9(4) . . ?
C8 C9 C10 120.9(4) . . ?
C8 C9 H9 119.6 . . ?
C10 C9 H9 119.6 . . ?
C11 C10 C9 119.8(5) . . ?
C11 C10 H10 120.1 . . ?
C9 C10 H10 120.1 . . ?
C12 C11 C10 119.7(4) . . ?
C12 C11 H11 120.2 . . ?
C10 C11 H11 120.2 . . ?
C11 C12 C13 120.1(5) . . ?
C11 C12 H12 120.0 . . ?
C13 C12 H12 120.0 . . ?
C12 C13 C8 121.2(5) . . ?
C12 C13 H13 119.4 . . ?
C8 C13 H13 119.4 . . ?
C15 C14 S1 111.1(3) . . ?
C15 C14 H14A 109.4 . . ?
S1 C14 H14A 109.4 . . ?
C15 C14 H14B 109.4 . . ?
S1 C14 H14B 109.4 . . ?
H14A C14 H14B 108.0 . . ?
O2 C15 O3 126.6(4) . . ?
O2 C15 C14 116.9(4) . . ?
O3 C15 C14 116.6(4) . . ?
N1 C16 C17 109.7(3) . . ?
N1 C16 H16A 109.7 . . ?
C17 C16 H16A 109.7 . . ?
N1 C16 H16B 109.7 . . ?
C17 C16 H16B 109.7 . . ?
H16A C16 H16B 108.2 . . ?
O4 C17 C16 106.2(3) . . ?
O4 C17 H17A 110.5 . . ?
C16 C17 H17A 110.5 . . ?
O4 C17 H17B 110.5 . . ?
C16 C17 H17B 110.5 . . ?
H17A C17 H17B 108.7 . . ?
N1 C18 C19 112.1(3) . . ?
N1 C18 H18A 109.2 . . ?
C19 C18 H18A 109.2 . . ?
N1 C18 H18B 109.2 . . ?
C19 C18 H18B 109.2 . . ?
H18A C18 H18B 107.9 . . ?
O5 C19 C18 110.0(3) . . ?
O5 C19 H19A 109.7 . . ?
C18 C19 H19A 109.7 . . ?
O5 C19 H19B 109.7 . . ?
C18 C19 H19B 109.7 . . ?
H19A C19 H19B 108.2 . . ?
N1 C20 C21 113.2(3) . . ?
N1 C20 H20A 108.9 . . ?
C21 C20 H20A 108.9 . . ?
N1 C20 H20B 108.9 . . ?
C21 C20 H20B 108.9 . . ?
H20A C20 H20B 107.7 . . ?
O6 C21 C20 107.9(3) . . ?
O6 C21 H21A 110.1 . . ?
C20 C21 H21A 110.1 . . ?
O6 C21 H21B 110.1 . . ?
C20 C21 H21B 110.1 . . ?
H21A C21 H21B 108.4 . . ?
C18 N1 C20 112.4(3) . . ?
C18 N1 C16 112.2(3) . . ?
C20 N1 C16 112.8(3) . . ?
C18 N1 H1A 106.3 . . ?
C20 N1 H1A 106.3 . . ?
C16 N1 H1A 106.3 . . ?
C17 O4 H4 109.5 . . ?
C19 O5 H5 109.5 . . ?
C21 O6 H6 109.5 . . ?
O3 O7 O2 97.36(11) 1_545 1_445 ?
O1 S1 C14 106.33(17) . . ?
O1 S1 C1 105.57(17) . . ?
C14 S1 C1 97.08(18) . . ?

loop_
_geom_bond_atom_site_label_1
_geom_bond_atom_site_label_2
_geom_bond_distance
_geom_bond_site_symmetry_2
_geom_bond_publ_flag
C1 C8 1.513(5) . ?
C1 C2 1.516(5) . ?
C1 S1 1.855(3) . ?
C1 H1 0.9800 . ?
C2 C7 1.349(6) . ?
C2 C3 1.360(6) . ?
C3 C4 1.397(7) . ?
C3 H3 0.9300 . ?
C4 C5 1.338(8) . ?
C4 H4A 0.9300 . ?
C5 C6 1.341(8) . ?
C5 H5A 0.9300 . ?
C6 C7 1.394(7) . ?
C6 H6A 0.9300 . ?
C7 H7 0.9300 . ?
C8 C9 1.363(5) . ?
C8 C13 1.367(6) . ?
C9 C10 1.376(6) . ?
C9 H9 0.9300 . ?
C10 C11 1.361(6) . ?
C10 H10 0.9300 . ?
C11 C12 1.360(7) . ?
C11 H11 0.9300 . ?
C12 C13 1.362(6) . ?
C12 H12 0.9300 . ?
C13 H13 0.9300 . ?
C14 C15 1.536(5) . ?
C14 S1 1.782(4) . ?
C14 H14A 0.9700 . ?
C14 H14B 0.9700 . ?
C15 O2 1.236(5) . ?
C15 O3 1.248(5) . ?
C16 N1 1.498(5) . ?
C16 C17 1.511(5) . ?
C16 H16A 0.9700 . ?
C16 H16B 0.9700 . ?
C17 O4 1.413(5) . ?
C17 H17A 0.9700 . ?
C17 H17B 0.9700 . ?
C18 N1 1.482(5) . ?
C18 C19 1.503(6) . ?
C18 H18A 0.9700 . ?
C18 H18B 0.9700 . ?
C19 O5 1.428(5) . ?
C19 H19A 0.9700 . ?
C19 H19B 0.9700 . ?
C20 N1 1.497(5) . ?
C20 C21 1.504(5) . ?
C20 H20A 0.9700 . ?
C20 H20B 0.9700 . ?
C21 O6 1.413(5) . ?
C21 H21A 0.9700 . ?
C21 H21B 0.9700 . ?
N1 H1A 0.9100 . ?
O1 S1 1.494(3) . ?
O4 H4 0.8200 . ?
O5 H5 0.8200 . ?
O6 H6 0.8200 . ?
O7 O3 2.755(4) 1_545 ?
O7 O2 2.852(4) 1_445 ?

loop_
_geom_hbond_atom_site_label_D
_geom_hbond_atom_site_label_H
_geom_hbond_atom_site_label_A
_geom_hbond_distance_DH
_geom_hbond_distance_HA
_geom_hbond_distance_DA
_geom_hbond_angle_DHA
_geom_hbond_site_symmetry_A
N1 H1A O4 0.91 2.15 2.658(4) 114.1 .
N1 H1A O5 0.91 2.31 2.791(4) 112.5 .
O4 H4 O1 0.82 1.88 2.680(4) 164.9 1_445
O5 H5 O3 0.82 1.98 2.781(4) 165.9 1_445
O6 H6 O7 0.82 1.93 2.734(4) 166.4 3_545

loop_
_geom_torsion_atom_site_label_1
_geom_torsion_atom_site_label_2
_geom_torsion_atom_site_label_3
_geom_torsion_atom_site_label_4
_geom_torsion
_geom_torsion_site_symmetry_1
_geom_torsion_site_symmetry_2
_geom_torsion_site_symmetry_3
_geom_torsion_site_symmetry_4
_geom_torsion_publ_flag
C8 C1 C2 C7 57.5(6) . . . . ?
S1 C1 C2 C7 -65.2(5) . . . . ?
C8 C1 C2 C3 -124.5(4) . . . . ?
S1 C1 C2 C3 112.9(4) . . . . ?
C7 C2 C3 C4 0.0(8) . . . . ?
C1 C2 C3 C4 -178.1(5) . . . . ?
C2 C3 C4 C5 0.5(9) . . . . ?
C3 C4 C5 C6 -0.9(10) . . . . ?
C4 C5 C6 C7 0.8(10) . . . . ?
C3 C2 C7 C6 -0.2(8) . . . . ?
C1 C2 C7 C6 177.9(5) . . . . ?
C5 C6 C7 C2 -0.2(10) . . . . ?
C2 C1 C8 C9 -60.8(5) . . . . ?
S1 C1 C8 C9 60.5(4) . . . . ?
C2 C1 C8 C13 121.0(4) . . . . ?
S1 C1 C8 C13 -117.7(4) . . . . ?
C13 C8 C9 C10 0.1(7) . . . . ?
C1 C8 C9 C10 -178.1(4) . . . . ?
C8 C9 C10 C11 -1.4(7) . . . . ?
C9 C10 C11 C12 2.3(8) . . . . ?
C10 C11 C12 C13 -2.0(8) . . . . ?
C11 C12 C13 C8 0.7(8) . . . . ?
C9 C8 C13 C12 0.3(7) . . . . ?
C1 C8 C13 C12 178.5(5) . . . . ?
S1 C14 C15 O2 31.1(5) . . . . ?
S1 C14 C15 O3 -150.5(3) . . . . ?
N1 C16 C17 O4 -47.7(4) . . . . ?
N1 C18 C19 O5 -49.6(5) . . . . ?
N1 C20 C21 O6 -50.4(5) . . . . ?
C19 C18 N1 C20 -72.9(5) . . . . ?
C19 C18 N1 C16 158.8(4) . . . . ?
C21 C20 N1 C18 163.4(4) . . . . ?
C21 C20 N1 C16 -68.5(5) . . . . ?
C17 C16 N1 C18 -74.1(4) . . . . ?
C17 C16 N1 C20 157.7(4) . . . . ?
C15 C14 S1 O1 68.8(3) . . . . ?
C15 C14 S1 C1 177.4(3) . . . . ?
C8 C1 S1 O1 177.9(3) . . . . ?
C2 C1 S1 O1 -54.2(3) . . . . ?
C8 C1 S1 C14 68.7(3) . . . . ?
C2 C1 S1 C14 -163.4(3) . . . . ?
